data_2015796
loop_
_publ_author_name
'Silina, Elga'
'Belyakov, Sergey'
'Ashaks, Janis'
'Pecha, Lucija'
'Zaruma, Daina'

_publ_section_title
;
 Tris(2-methylquinoline-8-selenolato-\k^2^<i>N</i>,<i>Se</i>)antimony(III)
;
_journal_coeditor_code GG3054
_journal_issue 2
_journal_name_full 'Acta Crystallographica Section C'
_journal_page_first m62
_journal_page_last m64
_journal_paper_doi 10.1107/S0108270106053285
_journal_volume 63
_journal_year 2007
_chemical_formula_iupac '[Sb (C10 H8 N Se)3]'
_chemical_formula_moiety 'C30 H24 N3 Sb Se3'
_chemical_formula_sum 'C30 H24 N3 Sb Se3'
_chemical_formula_weight 785.16
_chemical_name_systematic
;
Tris(2-methylquinoline-8-selenolato-\k^2^N,Se)antimony(III)
;
_space_group_IT_number 15
_symmetry_cell_setting monoclinic
_symmetry_space_group_name_Hall '-C 2yc'
_symmetry_space_group_name_H-M 'C 1 2/c 1'
_atom_sites_solution_hydrogens geom
_atom_sites_solution_primary vecmap
_atom_sites_solution_secondary difmap
_cell_angle_alpha 90
_cell_angle_beta 111.0625(8)
_cell_angle_gamma 90
_cell_formula_units_Z 8
_cell_length_a 40.0004(7)
_cell_length_b 8.86720(10)
_cell_length_c 16.9706(4)
_cell_measurement_reflns_used 16654
_cell_measurement_temperature 293
_cell_measurement_theta_max 30.034
_cell_measurement_theta_min 0.998
_cell_volume 5617.17(18)
_computing_cell_refinement 'HKL SCALEPACK (Otwinowski & Minor 1997)'
_computing_data_collection 'KappaCCD Server Software (Nonius, 1997)'
_computing_data_reduction 'DENZO (Otwinowski & Minor, 1997) and SCALEPACK'
_computing_molecular_graphics 'Please provide missing details'
_computing_publication_material 'MAXUS (Mackay <i>et al.</i>,  1999)'
_computing_structure_refinement 'SHELXL97 (Sheldrick, 1997)'
_computing_structure_solution 'DIRDIF (Beurskens <i>et al.</i>,  1996)'
_diffrn_measured_fraction_theta_full 0.995
_diffrn_measured_fraction_theta_max 0.995
_diffrn_measurement_device 'Nonius KappaCCD area-detector'
_diffrn_measurement_method '\f and \w'
_diffrn_radiation_source 'fine-focus sealed tube'
_diffrn_radiation_type MoK\a
_diffrn_reflns_av_R_equivalents 0.074
_diffrn_reflns_limit_h_max 56
_diffrn_reflns_limit_h_min -53
_diffrn_reflns_limit_k_max 12
_diffrn_reflns_limit_k_min -10
_diffrn_reflns_limit_l_max 23
_diffrn_reflns_limit_l_min -23
_diffrn_reflns_number 24753
_diffrn_reflns_theta_full 30.0
_diffrn_reflns_theta_max 30.0
_diffrn_reflns_theta_min 1.09
_exptl_absorpt_coefficient_mu 4.895
_exptl_absorpt_correction_T_max 0.7257
_exptl_absorpt_correction_T_min 0.2869
_exptl_absorpt_correction_type integration
_exptl_absorpt_process_details
;
[Gaussian integration based on 12 indexed crystal faces (NUMABS;
Coppens, 1970)]
;
_exptl_crystal_colour yellow
_exptl_crystal_density_diffrn 1.857
_exptl_crystal_density_method 'not measured'
_exptl_crystal_description plate
_exptl_crystal_F_000 3024
_exptl_crystal_size_max 0.34
_exptl_crystal_size_mid 0.18
_exptl_crystal_size_min 0.07
_refine_diff_density_max 0.641
_refine_diff_density_min -0.600
_refine_ls_extinction_method none
_refine_ls_goodness_of_fit_ref 1.064
_refine_ls_hydrogen_treatment constr
_refine_ls_matrix_type full
_refine_ls_number_parameters 334
_refine_ls_number_reflns 8183
_refine_ls_number_restraints 0
_refine_ls_restrained_S_all 1.064
_refine_ls_R_factor_all 0.1043
_refine_ls_R_factor_gt 0.0486
_refine_ls_shift/su_max 0.005
_refine_ls_shift/su_mean 0.001
_refine_ls_structure_factor_coef Fsqd
_refine_ls_weighting_details 'w = 1/[\s^2^(Fo^2^)+(0.0913P)^2^] where P=(Fo^2^+2Fc^2^)/3'
_refine_ls_weighting_scheme calc
_refine_ls_wR_factor_gt 0.1224
_refine_ls_wR_factor_ref 0.1700
_reflns_number_gt 5183
_reflns_number_total 8183
_reflns_threshold_expression I>2\s(I)
_cod_data_source_file gg3054.cif
_cod_data_source_block I
_cod_depositor_comments
;
The following automatic conversions were performed:
'_symmetry_cell_setting' value 'Monoclinic' changed to 'monoclinic'
according to '/home/saulius/struct/CIF-dictionaries/cif_core.dic'
dictionary named 'cif_core.dic' version 2.4.1 from 2010-06-29.

Automatic conversion script
Id: cif_fix_enum 1527 2010-12-29 10:47:43Z saulius 

The following automatic conversions were performed:

'_symmetry_cell_setting' value 'Monoclinic' changed to 'monoclinic'
according to /home/saulius/struct/CIF-dictionaries/cif_core.dic
dictionary named 'cif_core.dic' version 2.4.1 from 2010-06-29.

Automatic conversion script
Id: cif_fix_values 1715 2011-07-08 13:25:40Z adriana 
;
_cod_original_sg_symbol_H-M 'C 2/c'
_cod_database_code 2015796
_cod_database_fobs_code 2015796

loop_
_symmetry_equiv_pos_as_xyz
+x,+y,+z
-x,-y,-z
'-x+ 1/2,-y+ 1/2,-z'
'+x+ 1/2,+y+ 1/2,+z'
'-x,+y,-z+ 1/2'
'+x,-y,+z+ 1/2'
'+x+ 1/2,-y+ 1/2,+z+ 1/2'
'-x+ 1/2,+y+ 1/2,-z+ 1/2'

loop_
_atom_site_type_symbol
_atom_site_label
_atom_site_fract_x
_atom_site_fract_y
_atom_site_fract_z
_atom_site_U_iso_or_equiv
_atom_site_adp_type
_atom_site_calc_flag
_atom_site_refinement_flags
_atom_site_occupancy
Sb Sb1 0.124863(10) 0.09695(4) 0.14400(2) 0.03407(13) Uani d . 1
Se Se1 0.103039(18) 0.03569(7) -0.01685(4) 0.04314(17) Uani d . 1
Se Se2 0.174139(18) 0.27093(7) 0.12569(5) 0.04590(18) Uani d . 1
Se Se3 0.088724(18) 0.34946(7) 0.11280(4) 0.04265(17) Uani d . 1
N N11 0.05633(14) -0.0383(5) 0.0943(3) 0.0365(11) Uani d . 1
C C21 0.03653(17) -0.0436(6) 0.1413(4) 0.0396(13) Uani d . 1
C C31 0.00679(18) -0.1401(8) 0.1233(5) 0.0484(15) Uani d . 1
H H31 -0.0073 -0.1378 0.1566 0.058 Uiso calc R 1
C C41 -0.00118(18) -0.2369(8) 0.0569(5) 0.0512(17) Uani d . 1
H H41 -0.0205 -0.3023 0.0449 0.061 Uiso calc R 1
C C51 0.01401(19) -0.3384(8) -0.0613(4) 0.0519(17) Uani d . 1
H H51 -0.0045 -0.4082 -0.0739 0.062 Uiso calc R 1
C C61 0.0353(2) -0.3337(8) -0.1080(4) 0.0567(18) Uani d . 1
H H61 0.0317 -0.4029 -0.1515 0.068 Uiso calc R 1
C C71 0.06287(19) -0.2251(7) -0.0916(4) 0.0473(15) Uani d . 1
H H71 0.0769 -0.2229 -0.1248 0.057 Uiso calc R 1
C C81 0.06914(17) -0.1225(6) -0.0270(4) 0.0384(13) Uani d . 1
C C91 0.04824(16) -0.1305(6) 0.0261(4) 0.0350(12) Uani d . 1
C C101 0.02008(16) -0.2376(7) 0.0062(4) 0.0416(14) Uani d . 1
C C1 0.0468(2) 0.0572(8) 0.2169(5) 0.0535(17) Uani d . 1
H H1A 0.0674 0.1158 0.2196 0.080 Uiso calc R 1
H H1B 0.0525 -0.0028 0.2670 0.080 Uiso calc R 1
H H1C 0.0273 0.1235 0.2124 0.080 Uiso calc R 1
N N12 0.18691(14) -0.0791(5) 0.1589(3) 0.0384(11) Uani d . 1
C C22 0.18793(17) -0.2256(6) 0.1744(4) 0.0428(14) Uani d . 1
C C32 0.2178(2) -0.3150(8) 0.1758(5) 0.0517(17) Uani d . 1
H H32 0.2182 -0.4178 0.1870 0.062 Uiso calc R 1
C C42 0.2458(2) -0.2494(8) 0.1608(5) 0.0569(19) Uani d . 1
H H42 0.2656 -0.3071 0.1635 0.068 Uiso calc R 1
C C52 0.2726(2) -0.0206(11) 0.1241(5) 0.067(2) Uani d . 1
H H52 0.2927 -0.0746 0.1259 0.080 Uiso calc R 1
C C62 0.2701(2) 0.1295(11) 0.1050(6) 0.070(2) Uani d . 1
H H62 0.2884 0.1774 0.0930 0.084 Uiso calc R 1
C C72 0.2399(2) 0.2108(9) 0.1036(5) 0.0562(18) Uani d . 1
H H72 0.2382 0.3122 0.0887 0.067 Uiso calc R 1
C C82 0.21274(17) 0.1461(7) 0.1236(4) 0.0422(14) Uani d . 1
C C92 0.21456(16) -0.0119(7) 0.1423(4) 0.0372(13) Uani d . 1
C C102 0.24474(18) -0.0941(8) 0.1411(4) 0.0478(15) Uani d . 1
C C2 0.1567(2) -0.2962(7) 0.1902(5) 0.0605(19) Uani d . 1
H H2A 0.1395 -0.2198 0.1885 0.091 Uiso calc R 1
H H2B 0.1650 -0.3436 0.2447 0.091 Uiso calc R 1
H H2C 0.1458 -0.3705 0.1475 0.091 Uiso calc R 1
N N13 0.13749(13) 0.2401(5) 0.2981(3) 0.0351(10) Uani d . 1
C C23 0.15801(17) 0.1797(7) 0.3704(4) 0.0417(14) Uani d . 1
C C33 0.16526(19) 0.2536(7) 0.4484(4) 0.0500(16) Uani d . 1
H H33 0.1795 0.2076 0.4985 0.060 Uiso calc R 1
C C43 0.1512(2) 0.3926(8) 0.4497(5) 0.059(2) Uani d . 1
H H43 0.1566 0.4441 0.5005 0.071 Uiso calc R 1
C C53 0.1120(3) 0.5998(7) 0.3724(5) 0.064(2) Uani d . 1
H H53 0.1168 0.6547 0.4219 0.076 Uiso calc R 1
C C63 0.0890(2) 0.6555(8) 0.2966(5) 0.064(2) Uani d . 1
H H63 0.0776 0.7474 0.2952 0.077 Uiso calc R 1
C C73 0.0827(2) 0.5764(7) 0.2226(5) 0.0529(17) Uani d . 1
H H73 0.0669 0.6161 0.1723 0.064 Uiso calc R 1
C C83 0.09901(16) 0.4409(6) 0.2212(4) 0.0367(13) Uani d . 1
C C93 0.12190(15) 0.3780(6) 0.2977(4) 0.0338(12) Uani d . 1
C C103 0.1281(2) 0.4595(7) 0.3736(4) 0.0473(16) Uani d . 1
C C3 0.1735(2) 0.0238(8) 0.3690(5) 0.0558(18) Uani d . 1
H H3A 0.1676 -0.0084 0.3116 0.084 Uiso calc R 1
H H3B 0.1636 -0.0459 0.3981 0.084 Uiso calc R 1
H H3C 0.1991 0.0272 0.3965 0.084 Uiso calc R 1

loop_
_atom_site_aniso_label
_atom_site_aniso_U_11
_atom_site_aniso_U_22
_atom_site_aniso_U_33
_atom_site_aniso_U_12
_atom_site_aniso_U_13
_atom_site_aniso_U_23
Sb1 0.0376(2) 0.0304(2) 0.0337(2) -0.00019(14) 0.01221(17) -0.00042(14)
Se1 0.0525(4) 0.0452(3) 0.0362(3) -0.0091(3) 0.0213(3) -0.0027(2)
Se2 0.0452(4) 0.0316(3) 0.0610(4) -0.0035(2) 0.0193(3) 0.0042(3)
Se3 0.0450(4) 0.0402(3) 0.0359(3) 0.0093(2) 0.0062(3) 0.0002(2)
N11 0.041(3) 0.035(2) 0.035(3) 0.000(2) 0.015(2) -0.0011(19)
C21 0.042(3) 0.038(3) 0.039(3) 0.004(2) 0.015(3) 0.001(2)
C31 0.040(4) 0.058(4) 0.052(4) 0.000(3) 0.022(3) 0.005(3)
C41 0.035(4) 0.054(4) 0.059(4) -0.009(3) 0.011(3) 0.003(3)
C51 0.049(4) 0.048(4) 0.054(4) -0.011(3) 0.012(3) -0.012(3)
C61 0.067(5) 0.052(4) 0.042(4) -0.010(3) 0.008(4) -0.019(3)
C71 0.059(4) 0.044(3) 0.036(3) 0.004(3) 0.013(3) -0.001(3)
C81 0.040(3) 0.040(3) 0.028(3) 0.003(2) 0.004(3) 0.004(2)
C91 0.033(3) 0.035(3) 0.033(3) 0.002(2) 0.007(2) 0.004(2)
C101 0.031(3) 0.044(3) 0.042(3) -0.001(2) 0.004(3) 0.004(3)
C1 0.070(5) 0.054(4) 0.052(4) -0.008(3) 0.039(4) -0.011(3)
N12 0.038(3) 0.038(3) 0.039(3) 0.000(2) 0.013(2) -0.004(2)
C22 0.046(4) 0.033(3) 0.046(4) 0.002(3) 0.013(3) -0.004(3)
C32 0.057(4) 0.040(3) 0.054(4) 0.013(3) 0.015(4) -0.002(3)
C42 0.053(4) 0.060(4) 0.056(4) 0.022(3) 0.018(4) 0.002(3)
C52 0.049(5) 0.096(6) 0.068(5) 0.001(4) 0.036(4) -0.004(5)
C62 0.053(5) 0.093(6) 0.072(6) -0.007(4) 0.033(4) 0.006(5)
C72 0.050(4) 0.063(4) 0.057(4) -0.017(3) 0.021(4) 0.005(3)
C82 0.041(4) 0.047(3) 0.035(3) -0.004(3) 0.009(3) 0.000(3)
C92 0.036(3) 0.040(3) 0.030(3) 0.000(2) 0.005(2) -0.002(2)
C102 0.041(4) 0.062(4) 0.041(4) 0.009(3) 0.016(3) -0.002(3)
C2 0.070(5) 0.033(3) 0.081(5) -0.003(3) 0.031(4) 0.003(3)
N13 0.034(3) 0.036(2) 0.033(3) -0.0001(19) 0.010(2) -0.0007(19)
C23 0.041(3) 0.044(3) 0.038(3) 0.001(3) 0.012(3) 0.002(3)
C33 0.058(4) 0.050(4) 0.037(3) -0.003(3) 0.012(3) 0.005(3)
C43 0.087(6) 0.050(4) 0.038(4) -0.010(4) 0.020(4) -0.009(3)
C53 0.101(7) 0.039(4) 0.058(5) 0.004(4) 0.038(5) -0.010(3)
C63 0.088(6) 0.039(4) 0.072(5) 0.014(4) 0.036(5) -0.008(3)
C73 0.062(5) 0.041(3) 0.055(4) 0.015(3) 0.021(4) 0.006(3)
C83 0.039(3) 0.034(3) 0.041(3) 0.002(2) 0.020(3) 0.001(2)
C93 0.035(3) 0.034(3) 0.035(3) -0.004(2) 0.015(3) -0.003(2)
C103 0.063(4) 0.039(3) 0.045(4) -0.005(3) 0.025(3) -0.011(3)
C3 0.062(5) 0.053(4) 0.046(4) 0.021(3) 0.011(3) 0.012(3)

loop_
_atom_type_symbol
_atom_type_description
_atom_type_scat_dispersion_real
_atom_type_scat_dispersion_imag
_atom_type_scat_source
C C 0.0033 0.0016 'International Tables Vol C Tables 4.2.6.8 and 6.1.1.4'
H H 0.0000 0.0000 'International Tables Vol C Tables 4.2.6.8 and 6.1.1.4'
N N 0.0061 0.0033 'International Tables Vol C Tables 4.2.6.8 and 6.1.1.4'
Se Se -0.0929 2.2259 'International Tables Vol C Tables 4.2.6.8 and 6.1.1.4'
Sb Sb -0.5866 1.5461 'International Tables Vol C Tables 4.2.6.8 and 6.1.1.4'

loop_
_diffrn_radiation_wavelength
0.71073

loop_
_exptl_crystal_face_index_h
_exptl_crystal_face_index_k
_exptl_crystal_face_index_l
_exptl_crystal_face_perp_dist
1 0 0 0.01
-1 0 0 0.06
1 0 -1 0.07
-1 0 1 0.11
0 -1 0 0.18
0 1 0 0.16

loop_
_geom_angle_atom_site_label_1
_geom_angle_atom_site_label_2
_geom_angle_atom_site_label_3
_geom_angle
_geom_angle_publ_flag
Se1 Sb1 Se2 88.94(2) y
Se1 Sb1 Se3 90.78(2) y
Se2 Sb1 Se3 81.71(2) y
C81 Se1 Sb1 101.91(18) ?
C82 Se2 Sb1 108.06(19) ?
C83 Se3 Sb1 104.82(17) ?
C21 N11 C91 119.0(5) ?
N11 C21 C31 122.6(6) ?
N11 C21 C1 117.4(6) ?
C31 C21 C1 120.1(6) ?
C41 C31 C21 119.4(6) ?
C41 C31 H31 120.3 ?
C21 C31 H31 120.3 ?
C31 C41 C101 119.7(6) ?
C31 C41 H41 120.2 ?
C101 C41 H41 120.2 ?
C61 C51 C101 119.8(6) ?
C61 C51 H51 120.1 ?
C101 C51 H51 120.1 ?
C51 C61 C71 120.9(6) ?
C51 C61 H61 119.5 ?
C71 C61 H61 119.5 ?
C81 C71 C61 120.9(6) ?
C81 C71 H71 119.5 ?
C61 C71 H71 119.5 ?
C71 C81 C91 119.2(6) ?
C71 C81 Se1 118.4(5) ?
C91 C81 Se1 122.2(4) ?
N11 C91 C101 122.2(6) ?
N11 C91 C81 119.4(5) ?
C101 C91 C81 118.4(5) ?
C51 C101 C41 122.3(6) ?
C51 C101 C91 120.7(6) ?
C41 C101 C91 117.0(6) ?
C21 C1 H1A 109.5 ?
C21 C1 H1B 109.5 ?
H1A C1 H1B 109.5 ?
C21 C1 H1C 109.5 ?
H1A C1 H1C 109.5 ?
H1B C1 H1C 109.5 ?
C22 N12 C92 119.9(5) ?
N12 C22 C32 120.9(6) ?
N12 C22 C2 118.4(6) ?
C32 C22 C2 120.7(6) ?
C42 C32 C22 119.9(6) ?
C42 C32 H32 120.0 ?
C22 C32 H32 120.0 ?
C32 C42 C102 120.3(6) ?
C32 C42 H42 119.9 ?
C102 C42 H42 119.9 ?
C62 C52 C102 120.4(7) ?
C62 C52 H52 119.8 ?
C102 C52 H52 119.8 ?
C52 C62 C72 119.6(7) ?
C52 C62 H62 120.2 ?
C72 C62 H62 120.2 ?
C82 C72 C62 122.3(7) ?
C82 C72 H72 118.8 ?
C62 C72 H72 118.8 ?
C72 C82 C92 118.8(6) ?
C72 C82 Se2 118.6(5) ?
C92 C82 Se2 122.6(5) ?
N12 C92 C102 122.2(6) ?
N12 C92 C82 119.3(5) ?
C102 C92 C82 118.4(6) ?
C52 C102 C42 122.8(7) ?
C52 C102 C92 120.4(7) ?
C42 C102 C92 116.7(6) ?
C22 C2 H2A 109.5 ?
C22 C2 H2B 109.5 ?
H2A C2 H2B 109.5 ?
C22 C2 H2C 109.5 ?
H2A C2 H2C 109.5 ?
H2B C2 H2C 109.5 ?
C23 N13 C93 119.8(5) ?
N13 C23 C33 122.3(6) ?
N13 C23 C3 118.4(6) ?
C33 C23 C3 119.3(6) ?
C43 C33 C23 119.3(6) ?
C43 C33 H33 120.4 ?
C23 C33 H33 120.4 ?
C33 C43 C103 120.2(6) ?
C33 C43 H43 119.9 ?
C103 C43 H43 119.9 ?
C63 C53 C103 118.9(7) ?
C63 C53 H53 120.5 ?
C103 C53 H53 120.5 ?
C53 C63 C73 120.7(6) ?
C53 C63 H63 119.7 ?
C73 C63 H63 119.7 ?
C83 C73 C63 121.9(7) ?
C83 C73 H73 119.0 ?
C63 C73 H73 119.0 ?
C73 C83 C93 119.1(6) ?
C73 C83 Se3 116.6(5) ?
C93 C83 Se3 124.2(4) ?
N13 C93 C83 120.1(5) ?
N13 C93 C103 121.2(5) ?
C83 C93 C103 118.7(5) ?
C53 C103 C93 120.6(6) ?
C53 C103 C43 122.1(6) ?
C93 C103 C43 117.3(6) ?
C23 C3 H3A 109.5 ?
C23 C3 H3B 109.5 ?
H3A C3 H3B 109.5 ?
C23 C3 H3C 109.5 ?
H3A C3 H3C 109.5 ?
H3B C3 H3C 109.5 ?

loop_
_geom_bond_atom_site_label_1
_geom_bond_atom_site_label_2
_geom_bond_distance
_geom_bond_publ_flag
Sb1 Se1 2.6069(7) y
Sb1 Se2 2.6081(7) y
Sb1 Se3 2.6140(7) y
Sb1 N11 2.829(4) y
Sb1 N12 2.865(4) y
Sb1 N13 2.785(5) y
Se1 C81 1.916(6) ?
Se2 C82 1.911(7) ?
Se3 C83 1.914(6) ?
N11 C21 1.311(8) ?
N11 C91 1.358(8) ?
C21 C31 1.407(9) ?
C21 C1 1.495(9) ?
C31 C41 1.361(10) ?
C31 H31 0.9300 ?
C41 C101 1.410(10) ?
C41 H41 0.9300 ?
C51 C61 1.357(10) ?
C51 C101 1.404(9) ?
C51 H51 0.9300 ?
C61 C71 1.414(10) ?
C61 H61 0.9300 ?
C71 C81 1.376(9) ?
C71 H71 0.9300 ?
C81 C91 1.434(9) ?
C91 C101 1.418(8) ?
C1 H1A 0.9600 ?
C1 H1B 0.9600 ?
C1 H1C 0.9600 ?
N12 C22 1.323(8) ?
N12 C92 1.372(8) ?
C22 C32 1.428(9) ?
C22 C2 1.504(10) ?
C32 C42 1.362(11) ?
C32 H32 0.9300 ?
C42 C102 1.415(10) ?
C42 H42 0.9300 ?
C52 C62 1.365(12) ?
C52 C102 1.406(10) ?
C52 H52 0.9300 ?
C62 C72 1.400(12) ?
C62 H62 0.9300 ?
C72 C82 1.374(9) ?
C72 H72 0.9300 ?
C82 C92 1.432(9) ?
C92 C102 1.417(9) ?
C2 H2A 0.9600 ?
C2 H2B 0.9600 ?
C2 H2C 0.9600 ?
N13 C23 1.320(8) ?
N13 C93 1.372(7) ?
C23 C33 1.410(9) ?
C23 C3 1.518(9) ?
C33 C43 1.359(10) ?
C33 H33 0.9300 ?
C43 C103 1.418(10) ?
C43 H43 0.9300 ?
C53 C63 1.377(11) ?
C53 C103 1.398(9) ?
C53 H53 0.9300 ?
C63 C73 1.380(10) ?
C63 H63 0.9300 ?
C73 C83 1.373(8) ?
C73 H73 0.9300 ?
C83 C93 1.407(8) ?
C93 C103 1.419(8) ?
C3 H3A 0.9600 ?
C3 H3B 0.9600 ?
C3 H3C 0.9600 ?

loop_
_geom_hbond_atom_site_label_D
_geom_hbond_atom_site_label_H
_geom_hbond_atom_site_label_A
_geom_hbond_site_symmetry_A
_geom_hbond_distance_DH
_geom_hbond_distance_HA
_geom_hbond_distance_DA
_geom_hbond_angle_DHA
_geom_hbond_publ_flag
C33 H33 Cg2 4_555 0.93 2.62 3.512(7) 161 yes
C52 H52 Cg3 6_545 0.93 2.71 3.629(9) 170 yes
C71 H71 Cg3 4_554 0.93 2.81 3.587(8) 142 yes
C73 H73 Cg1 1_565 0.93 2.84 3.686(8) 151 yes
